data_4305228
loop_
_publ_author_name
'Stefan Tampier'
'Rainer M\"uller'
'Andrea Thorn'
'Eike H\"ubner'
'Nicolai Burzlaff'

_publ_contact_author 'Burzlaff, Nicolai'
_publ_contact_author_email burzlaff@chemie.uni-erlangen.de
_publ_section_title
;
Synthesis, Structure, and Reactivity of Ruthenium Carboxylato and
2-Oxocarboxylato Complexes Bearing the Bis(3,5-dimethylpyrazol-1-yl)acetato
Ligand
;
_journal_name_full 'Inorganic Chemistry'
_journal_page_first 9624
_journal_page_last 9641
_journal_paper_doi 10.1021/ic8000224
_journal_volume 47
_journal_year 2008
_chemical_compound_source 'synthesis as described'
_chemical_formula_moiety 'C34 H36 N5 O4 P1 Ru1, 2 (C H2 Cl2)'
_chemical_formula_sum 'C36 H40 Cl4 N5 O4 P Ru'
_chemical_formula_weight 880.57
_chemical_name_systematic
;
 ?
;
_space_group_IT_number 2
_symmetry_cell_setting triclinic
_symmetry_Int_Tables_number 2
_symmetry_space_group_name_Hall '-P 1'
_symmetry_space_group_name_H-M 'P -1'
_atom_sites_solution_hydrogens geom
_atom_sites_solution_primary direct
_atom_sites_solution_secondary difmap
_audit_creation_date 2007-03-01T14:23:59-00:00
_audit_creation_method 'WinGX routine CIF_UPDATE'
_cell_angle_alpha 88.22(4)
_cell_angle_beta 75.73(7)
_cell_angle_gamma 85.50(4)
_cell_formula_units_Z 2
_cell_length_a 9.792(4)
_cell_length_b 12.224(5)
_cell_length_c 16.944(6)
_cell_measurement_reflns_used 25
_cell_measurement_temperature 200(2)
_cell_measurement_theta_max 14.144
_cell_measurement_theta_min 11.299
_cell_measurement_wavelength 0.71073
_cell_volume 1959.4(15)
_computing_cell_refinement 'CAD4 Express (Enraf Nonius, 1994)'
_computing_data_collection 'CAD4 Express (Enraf Nonius, 1994)'
_computing_data_reduction 'XCAD4 (Harms & Wocadlo, 1995)'
_computing_molecular_graphics 'Ortep-3 for Windows (Farrugia, 1997)'
_computing_publication_material 'WinGX publication routines (Farrugia, 1999)'
_computing_structure_refinement 'SHELXL-97 (Sheldrick, 1997)'
_computing_structure_solution 'SHELXS-86 (Sheldrick, 1986)'
_diffrn_ambient_temperature 200(2)
_diffrn_detector 'scintillation LiI'
_diffrn_detector_dtime 1.195
_diffrn_measured_fraction_theta_full 0.998
_diffrn_measured_fraction_theta_max 0.998
_diffrn_measurement_device '\k-geometry diffractometer'
_diffrn_measurement_device_type 'Enraf Nonius CAD4'
_diffrn_measurement_method 'non-profiled omega/2theta scans'
_diffrn_orient_matrix_type
;
  x-axis points to radiation source
  the matrix is specified in reciprocal space
;
_diffrn_orient_matrix_UB_11 -0.037731
_diffrn_orient_matrix_UB_12 0.075554
_diffrn_orient_matrix_UB_13 -0.011532
_diffrn_orient_matrix_UB_21 -0.083003
_diffrn_orient_matrix_UB_22 -0.006846
_diffrn_orient_matrix_UB_23 0.047569
_diffrn_orient_matrix_UB_31 0.053391
_diffrn_orient_matrix_UB_32 0.031209
_diffrn_orient_matrix_UB_33 0.036179
_diffrn_radiation_monochromator graphite
_diffrn_radiation_probe x-ray
_diffrn_radiation_type MoK\a
_diffrn_radiation_wavelength 0.71073
_diffrn_reflns_av_R_equivalents 0
_diffrn_reflns_av_unetI/netI 0.0782
_diffrn_reflns_limit_h_max 12
_diffrn_reflns_limit_h_min -12
_diffrn_reflns_limit_k_max 15
_diffrn_reflns_limit_k_min -15
_diffrn_reflns_limit_l_max 21
_diffrn_reflns_limit_l_min 0
_diffrn_reflns_number 9271
_diffrn_reflns_theta_full 27.49
_diffrn_reflns_theta_max 27.49
_diffrn_reflns_theta_min 1.24
_diffrn_source 'Enraf Nonius FR590'
_diffrn_standards_decay_% 7
_diffrn_standards_interval_time 60
_diffrn_standards_number 3
_exptl_absorpt_coefficient_mu 0.758
_exptl_absorpt_correction_T_max 0.8399
_exptl_absorpt_correction_T_min 0.5624
_exptl_absorpt_correction_type refdelf
_exptl_absorpt_process_details
;
        Walker, N. & Stuart, D (1983) Acta. Cryst. A39, 158-166
;
_exptl_crystal_colour yellow
_exptl_crystal_density_diffrn 1.493
_exptl_crystal_density_method 'not measured'
_exptl_crystal_description block
_exptl_crystal_F_000 900
_exptl_crystal_size_max 0.6
_exptl_crystal_size_mid 0.5
_exptl_crystal_size_min 0.23
_refine_diff_density_max 2.343
_refine_diff_density_min -1.498
_refine_diff_density_rms 0.145
_refine_ls_extinction_method none
_refine_ls_goodness_of_fit_ref 1.073
_refine_ls_hydrogen_treatment constr
_refine_ls_matrix_type full
_refine_ls_number_parameters 460
_refine_ls_number_reflns 8965
_refine_ls_number_restraints 46
_refine_ls_restrained_S_all 1.087
_refine_ls_R_factor_all 0.1032
_refine_ls_R_factor_gt 0.0713
_refine_ls_shift/su_max 0
_refine_ls_shift/su_mean 0
_refine_ls_structure_factor_coef Fsqd
_refine_ls_weighting_details 'calc w=1/[\s^2^(Fo^2^)+(0.1308P)^2^+0.0000P] where P=(Fo^2^+2Fc^2^)/3'
_refine_ls_weighting_scheme calc
_refine_ls_wR_factor_gt 0.1937
_refine_ls_wR_factor_ref 0.2088
_reflns_number_gt 6605
_reflns_number_total 8965
_reflns_threshold_expression >2sigma(I)
_cod_data_source_file ic8000224-file002_2.cif
_cod_data_source_block complex5a
_cod_original_cell_volume 1959.3(13)
_cod_database_code 4305228

loop_
_symmetry_equiv_pos_as_xyz
'x, y, z'
'-x, -y, -z'

loop_
_atom_site_label
_atom_site_type_symbol
_atom_site_fract_x
_atom_site_fract_y
_atom_site_fract_z
_atom_site_U_iso_or_equiv
_atom_site_adp_type
_atom_site_occupancy
_atom_site_symmetry_multiplicity
_atom_site_calc_flag
_atom_site_refinement_flags
_atom_site_disorder_assembly
_atom_site_disorder_group
Ru1 Ru 0.57174(4) 0.69800(3) 0.69386(3) 0.02171(14) Uani 1 1 d . . .
P1 P 0.60179(13) 0.73995(11) 0.81941(8) 0.0227(3) Uani 1 1 d . . .
O1 O 0.7914(4) 0.6970(3) 0.6478(2) 0.0270(8) Uani 1 1 d . . .
O61 O 0.5761(4) 0.8623(3) 0.6591(2) 0.0320(9) Uani 1 1 d . . .
N71 N 0.3613(5) 0.7058(4) 0.7275(3) 0.0271(9) Uani 1 1 d . . .
N21 N 0.5664(5) 0.6648(4) 0.5732(3) 0.0280(10) Uani 1 1 d . . .
N11 N 0.5921(4) 0.5287(4) 0.7039(3) 0.0259(9) Uani 1 1 d . . .
N12 N 0.7005(4) 0.4763(4) 0.6464(3) 0.0269(9) Uani 1 1 d . . .
C31 C 0.7468(5) 0.6622(4) 0.8529(3) 0.0253(11) Uani 1 1 d . . .
N22 N 0.6664(5) 0.5873(4) 0.5326(3) 0.0277(10) Uani 1 1 d . . .
C51 C 0.6582(5) 0.8790(4) 0.8244(3) 0.0266(11) Uani 1 1 d . . .
C1 C 0.7699(5) 0.5379(5) 0.5735(3) 0.0273(11) Uani 1 1 d . . .
H1 H 0.8344 0.4865 0.536 0.033 Uiso 1 1 calc R . .
C52 C 0.7725(6) 0.9093(5) 0.7635(4) 0.0319(12) Uani 1 1 d . . .
H52 H 0.8144 0.8602 0.7222 0.038 Uiso 1 1 calc R . .
C41 C 0.4521(5) 0.7297(4) 0.9080(3) 0.0261(11) Uani 1 1 d . . .
C23 C 0.5470(6) 0.6500(6) 0.4455(4) 0.0376(14) Uani 1 1 d . . .
H23 H 0.5137 0.6617 0.3988 0.045 Uiso 1 1 calc R . .
C42 C 0.3281(6) 0.7944(5) 0.9077(3) 0.0300(12) Uani 1 1 d . . .
H42 H 0.3274 0.8447 0.8655 0.036 Uiso 1 1 calc R . .
C24 C 0.6570(7) 0.5775(5) 0.4541(4) 0.0357(13) Uani 1 1 d . . .
C32 C 0.8207(6) 0.5720(5) 0.8106(4) 0.0302(12) Uani 1 1 d . . .
H32 H 0.7936 0.5474 0.7658 0.036 Uiso 1 1 calc R . .
C43 C 0.2059(6) 0.7850(5) 0.9692(4) 0.0374(14) Uani 1 1 d . . .
H43 H 0.1238 0.8281 0.968 0.045 Uiso 1 1 calc R . .
C22 C 0.4941(6) 0.7032(5) 0.5201(4) 0.0349(13) Uani 1 1 d . . .
C36 C 0.7890(6) 0.6948(5) 0.9209(4) 0.0339(12) Uani 1 1 d . . .
H36 H 0.7406 0.7546 0.9509 0.041 Uiso 1 1 calc R . .
C33 C 0.9349(6) 0.5177(5) 0.8342(4) 0.0377(14) Uani 1 1 d . . .
H33 H 0.9839 0.4578 0.8047 0.045 Uiso 1 1 calc R . .
C56 C 0.5945(7) 0.9553(5) 0.8837(4) 0.0394(14) Uani 1 1 d . . .
H56 H 0.516 0.9375 0.9241 0.047 Uiso 1 1 calc R . .
O2 O 0.9833(4) 0.6251(4) 0.5603(3) 0.0415(11) Uani 1 1 d . . .
C13 C 0.6163(6) 0.3497(5) 0.7326(4) 0.0332(12) Uani 1 1 d . . .
H13 H 0.6002 0.2827 0.7594 0.04 Uiso 1 1 calc R . .
O62 O 0.3805(5) 0.9387(4) 0.7426(3) 0.0543(14) Uani 1 1 d . . .
C11 C 0.4157(7) 0.4721(5) 0.8265(4) 0.0365(13) Uani 1 1 d . . .
H11A H 0.4105 0.5477 0.8414 0.055 Uiso 1 1 calc R . .
H11B H 0.426 0.426 0.8719 0.055 Uiso 1 1 calc R . .
H11C H 0.3308 0.4573 0.8114 0.055 Uiso 1 1 calc R . .
C12 C 0.5400(5) 0.4492(5) 0.7562(3) 0.0285(11) Uani 1 1 d . . .
C46 C 0.4515(6) 0.6570(5) 0.9717(4) 0.0333(12) Uani 1 1 d . . .
H46 H 0.5335 0.6142 0.9735 0.04 Uiso 1 1 calc R . .
C14 C 0.7177(6) 0.3673(5) 0.6641(4) 0.0308(12) Uani 1 1 d . . .
C2 C 0.8569(5) 0.6277(5) 0.5952(3) 0.0278(11) Uani 1 1 d . . .
C71 C 0.2430(6) 0.7250(5) 0.7376(4) 0.0320(12) Uani 1 1 d . . .
C53 C 0.8256(6) 1.0120(5) 0.7631(4) 0.0389(14) Uani 1 1 d . . .
H53 H 0.9031 1.0309 0.7223 0.047 Uiso 1 1 calc R . .
C44 C 0.2081(6) 0.7105(6) 1.0324(4) 0.0404(15) Uani 1 1 d . . .
H44 H 0.1272 0.7036 1.0741 0.048 Uiso 1 1 calc R . .
C45 C 0.3301(7) 0.6467(5) 1.0334(4) 0.0393(14) Uani 1 1 d . . .
H45 H 0.331 0.5964 1.0756 0.047 Uiso 1 1 calc R . .
C35 C 0.9012(7) 0.6400(6) 0.9444(4) 0.0430(16) Uani 1 1 d . . .
H35 H 0.9268 0.6625 0.9904 0.052 Uiso 1 1 calc R . .
C62 C 0.5317(10) 1.0543(6) 0.6520(6) 0.070(3) Uani 1 1 d . . .
H62A H 0.4561 1.1091 0.6713 0.105 Uiso 1 1 calc R . .
H62B H 0.5515 1.0509 0.5937 0.105 Uiso 1 1 calc R . .
H62C H 0.6146 1.0728 0.6677 0.105 Uiso 1 1 calc R . .
C61 C 0.4888(6) 0.9433(5) 0.6887(4) 0.0344(13) Uani 1 1 d . . .
C34 C 0.9756(7) 0.5524(6) 0.9008(4) 0.0406(15) Uani 1 1 d . . .
H34 H 1.0528 0.5169 0.9161 0.049 Uiso 1 1 calc R . .
C21 C 0.3746(7) 0.7900(6) 0.5418(4) 0.0468(17) Uani 1 1 d . . .
H21A H 0.2904 0.7569 0.5706 0.07 Uiso 1 1 calc R . .
H21B H 0.3591 0.8251 0.493 0.07 Uiso 1 1 calc R . .
H21C H 0.3978 0.8434 0.5759 0.07 Uiso 1 1 calc R . .
Cl1 Cl 0.1857(6) 0.1053(5) 0.9228(4) 0.203(3) Uani 1 1 d DU . .
Cl2 Cl 0.1635(7) 0.2426(4) 0.7864(5) 0.238(4) Uani 1 1 d DU . .
C54 C 0.7617(7) 1.0849(5) 0.8238(4) 0.0436(15) Uani 1 1 d . . .
H54 H 0.7968 1.1534 0.8244 0.052 Uiso 1 1 calc R . .
C55 C 0.6462(8) 1.0572(6) 0.8836(5) 0.0513(18) Uani 1 1 d . . .
H55 H 0.603 1.1072 0.924 0.062 Uiso 1 1 calc R . .
C15 C 0.8295(7) 0.2910(5) 0.6133(4) 0.0427(15) Uani 1 1 d . . .
H15A H 0.8168 0.2903 0.5589 0.064 Uiso 1 1 calc R . .
H15B H 0.8226 0.2184 0.6364 0.064 Uiso 1 1 calc R . .
H15C H 0.9209 0.3155 0.612 0.064 Uiso 1 1 calc R . .
C25 C 0.7540(7) 0.5049(6) 0.3938(4) 0.0439(15) Uani 1 1 d . . .
H25A H 0.8323 0.5446 0.3648 0.066 Uiso 1 1 calc R . .
H25B H 0.7046 0.4803 0.356 0.066 Uiso 1 1 calc R . .
H25C H 0.7882 0.4427 0.4212 0.066 Uiso 1 1 calc R . .
C72 C 0.0955(6) 0.7630(7) 0.7465(5) 0.055(2) Uani 1 1 d . . .
H72A H 0.0896 0.8371 0.7266 0.082 Uiso 1 1 calc R . .
H72B H 0.0463 0.76 0.8029 0.082 Uiso 1 1 calc R . .
H72C H 0.0533 0.7167 0.7158 0.082 Uiso 1 1 calc R . .
C91 C 0.1549(13) 0.1113(8) 0.8265(7) 0.127(6) Uani 1 1 d DU . .
H91A H 0.2244 0.0624 0.7909 0.152 Uiso 1 1 calc R . .
H91B H 0.0622 0.0863 0.8293 0.152 Uiso 1 1 calc R . .
Cl3 Cl 1.1898(7) 0.1531(10) 0.5689(8) 0.330(6) Uani 1 1 d DU . .
Cl4 Cl 1.0893(12) -0.0267(8) 0.5336(12) 0.600(16) Uani 1 1 d DU . .
C92 C 1.139(2) 0.1048(11) 0.4872(9) 0.234(15) Uani 1 1 d DU . .
H92A H 1.217 0.0973 0.4389 0.281 Uiso 1 1 calc R . .
H92B H 1.0605 0.1489 0.4748 0.281 Uiso 1 1 calc R . .

loop_
_atom_site_aniso_label
_atom_site_aniso_U_11
_atom_site_aniso_U_22
_atom_site_aniso_U_33
_atom_site_aniso_U_23
_atom_site_aniso_U_13
_atom_site_aniso_U_12
Ru1 0.0163(2) 0.0245(2) 0.0233(2) -0.00032(15) -0.00266(14) -0.00193(14)
P1 0.0170(6) 0.0248(7) 0.0257(7) -0.0002(5) -0.0037(5) -0.0029(5)
O1 0.0166(16) 0.030(2) 0.032(2) -0.0042(16) -0.0002(14) -0.0056(14)
O61 0.030(2) 0.031(2) 0.030(2) 0.0048(17) -0.0007(16) -0.0016(16)
N71 0.025(2) 0.030(2) 0.027(2) -0.0021(18) -0.0051(18) -0.0037(18)
N21 0.023(2) 0.034(3) 0.027(2) 0.0012(19) -0.0040(18) -0.0050(18)
N11 0.020(2) 0.029(2) 0.028(2) -0.0036(18) -0.0026(17) -0.0051(17)
N12 0.019(2) 0.028(2) 0.032(2) -0.0015(19) -0.0033(18) -0.0022(17)
C31 0.020(2) 0.031(3) 0.026(3) 0.003(2) -0.005(2) -0.008(2)
N22 0.023(2) 0.030(2) 0.029(2) -0.0021(19) -0.0047(18) -0.0039(18)
C51 0.024(2) 0.023(3) 0.035(3) -0.001(2) -0.009(2) -0.004(2)
C1 0.022(2) 0.032(3) 0.027(3) -0.004(2) -0.003(2) -0.003(2)
C52 0.025(3) 0.031(3) 0.039(3) -0.003(2) -0.005(2) -0.004(2)
C41 0.023(2) 0.029(3) 0.025(3) -0.006(2) 0.000(2) -0.008(2)
C23 0.032(3) 0.051(4) 0.032(3) 0.000(3) -0.010(2) -0.007(3)
C42 0.026(3) 0.032(3) 0.029(3) -0.003(2) -0.002(2) -0.001(2)
C24 0.038(3) 0.041(3) 0.030(3) -0.003(3) -0.008(2) -0.018(3)
C32 0.026(3) 0.030(3) 0.033(3) -0.003(2) -0.004(2) -0.002(2)
C43 0.026(3) 0.041(3) 0.042(3) -0.007(3) -0.002(2) 0.000(2)
C22 0.035(3) 0.042(3) 0.029(3) 0.005(3) -0.011(2) -0.007(3)
C36 0.033(3) 0.037(3) 0.032(3) -0.004(2) -0.009(2) -0.003(2)
C33 0.027(3) 0.034(3) 0.047(4) 0.008(3) -0.003(3) 0.001(2)
C56 0.040(3) 0.038(3) 0.040(3) -0.008(3) -0.003(3) -0.013(3)
O2 0.0192(19) 0.048(3) 0.051(3) -0.014(2) 0.0060(18) -0.0083(17)
C13 0.040(3) 0.030(3) 0.033(3) 0.004(2) -0.014(3) -0.008(2)
O62 0.054(3) 0.032(2) 0.059(3) 0.002(2) 0.017(2) 0.003(2)
C11 0.040(3) 0.034(3) 0.033(3) 0.002(2) -0.001(3) -0.014(3)
C12 0.022(2) 0.031(3) 0.034(3) 0.000(2) -0.008(2) -0.006(2)
C46 0.031(3) 0.033(3) 0.034(3) 0.001(2) -0.006(2) -0.004(2)
C14 0.031(3) 0.027(3) 0.036(3) -0.002(2) -0.012(2) -0.001(2)
C2 0.021(2) 0.032(3) 0.030(3) 0.000(2) -0.004(2) -0.005(2)
C71 0.023(3) 0.036(3) 0.035(3) 0.005(2) -0.002(2) -0.006(2)
C53 0.028(3) 0.039(3) 0.047(4) -0.001(3) -0.001(3) -0.013(3)
C44 0.027(3) 0.053(4) 0.037(3) -0.009(3) 0.004(2) -0.014(3)
C45 0.040(3) 0.042(3) 0.033(3) 0.002(3) 0.000(3) -0.013(3)
C35 0.034(3) 0.058(4) 0.044(4) 0.015(3) -0.022(3) -0.011(3)
C62 0.066(5) 0.038(4) 0.092(7) 0.027(4) 0.005(5) 0.000(4)
C61 0.037(3) 0.028(3) 0.038(3) 0.001(2) -0.010(3) -0.001(2)
C34 0.030(3) 0.048(4) 0.046(4) 0.010(3) -0.016(3) 0.004(3)
C21 0.042(4) 0.056(4) 0.042(4) 0.007(3) -0.015(3) 0.012(3)
Cl1 0.166(5) 0.227(6) 0.222(6) -0.153(5) -0.072(4) 0.084(4)
Cl2 0.197(6) 0.076(3) 0.356(9) 0.006(4) 0.076(6) 0.043(3)
C54 0.045(4) 0.032(3) 0.057(4) -0.002(3) -0.014(3) -0.017(3)
C55 0.061(5) 0.033(3) 0.056(4) -0.015(3) 0.000(4) -0.014(3)
C15 0.046(4) 0.033(3) 0.045(4) -0.010(3) -0.006(3) 0.008(3)
C25 0.044(4) 0.055(4) 0.032(3) -0.009(3) -0.008(3) -0.003(3)
C72 0.018(3) 0.061(5) 0.081(5) 0.019(4) -0.008(3) -0.001(3)
C91 0.086(8) 0.090(9) 0.217(17) -0.074(10) -0.065(10) 0.043(7)
Cl3 0.118(5) 0.474(17) 0.410(15) -0.109(13) -0.080(7) -0.003(7)
Cl4 0.270(13) 0.228(11) 1.07(4) 0.141(17) 0.228(19) 0.088(10)
C92 0.28(3) 0.173(18) 0.141(15) 0.102(14) 0.094(17) 0.125(19)

loop_
_atom_type_symbol
_atom_type_description
_atom_type_scat_dispersion_real
_atom_type_scat_dispersion_imag
_atom_type_scat_source
C C 0.0033 0.0016 'International Tables Vol C Tables 4.2.6.8 and 6.1.1.4'
H H 0 0 'International Tables Vol C Tables 4.2.6.8 and 6.1.1.4'
Cl Cl 0.1484 0.1585 'International Tables Vol C Tables 4.2.6.8 and 6.1.1.4'
N N 0.0061 0.0033 'International Tables Vol C Tables 4.2.6.8 and 6.1.1.4'
O O 0.0106 0.006 'International Tables Vol C Tables 4.2.6.8 and 6.1.1.4'
P P 0.1023 0.0942 'International Tables Vol C Tables 4.2.6.8 and 6.1.1.4'
Ru Ru -1.2594 0.8363 'International Tables Vol C Tables 4.2.6.8 and 6.1.1.4'

loop_
_geom_angle_atom_site_label_1
_geom_angle_atom_site_label_2
_geom_angle_atom_site_label_3
_geom_angle
_geom_angle_site_symmetry_1
_geom_angle_site_symmetry_3
_geom_angle_publ_flag
N71 Ru1 N11 93.76(18) . . ?
N71 Ru1 O61 93.01(18) . . ?
N11 Ru1 O61 168.03(16) . . ?
N71 Ru1 O1 174.48(17) . . ?
N11 Ru1 O1 89.04(16) . . ?
O61 Ru1 O1 83.45(16) . . ?
N71 Ru1 N21 90.21(19) . . ?
N11 Ru1 N21 83.30(18) . . ?
O61 Ru1 N21 86.81(18) . . ?
O1 Ru1 N21 85.38(17) . . ?
N71 Ru1 P1 95.60(15) . . ?
N11 Ru1 P1 98.44(14) . . ?
O61 Ru1 P1 90.71(13) . . ?
O1 Ru1 P1 88.68(13) . . ?
N21 Ru1 P1 173.79(12) . . ?
C41 P1 C51 104.5(3) . . ?
C41 P1 C31 102.7(3) . . ?
C51 P1 C31 98.5(2) . . ?
C41 P1 Ru1 118.28(18) . . ?
C51 P1 Ru1 113.49(19) . . ?
C31 P1 Ru1 116.74(19) . . ?
C2 O1 Ru1 120.9(3) . . ?
C61 O61 Ru1 128.8(4) . . ?
C71 N71 Ru1 168.2(5) . . ?
C22 N21 N22 106.3(5) . . ?
C22 N21 Ru1 137.2(4) . . ?
N22 N21 Ru1 116.5(3) . . ?
C12 N11 N12 104.7(4) . . ?
C12 N11 Ru1 138.9(4) . . ?
N12 N11 Ru1 115.9(3) . . ?
C14 N12 N11 111.6(5) . . ?
C14 N12 C1 129.0(5) . . ?
N11 N12 C1 119.0(4) . . ?
C32 C31 C36 117.6(5) . . ?
C32 C31 P1 121.8(4) . . ?
C36 C31 P1 120.6(4) . . ?
C24 N22 N21 110.9(5) . . ?
C24 N22 C1 130.1(5) . . ?
N21 N22 C1 118.7(4) . . ?
C52 C51 C56 118.1(5) . . ?
C52 C51 P1 116.9(4) . . ?
C56 C51 P1 124.9(4) . . ?
N22 C1 N12 110.5(4) . . ?
N22 C1 C2 109.7(4) . . ?
N12 C1 C2 111.3(4) . . ?
N22 C1 H1 108.4 . . ?
N12 C1 H1 108.4 . . ?
C2 C1 H1 108.4 . . ?
C51 C52 C53 121.3(6) . . ?
C51 C52 H52 119.3 . . ?
C53 C52 H52 119.3 . . ?
C46 C41 C42 118.4(5) . . ?
C46 C41 P1 123.9(4) . . ?
C42 C41 P1 117.6(4) . . ?
C24 C23 C22 107.3(5) . . ?
C24 C23 H23 126.3 . . ?
C22 C23 H23 126.3 . . ?
C43 C42 C41 121.3(6) . . ?
C43 C42 H42 119.3 . . ?
C41 C42 H42 119.3 . . ?
N22 C24 C23 105.8(5) . . ?
N22 C24 C25 124.0(6) . . ?
C23 C24 C25 130.1(6) . . ?
C31 C32 C33 121.1(6) . . ?
C31 C32 H32 119.5 . . ?
C33 C32 H32 119.5 . . ?
C44 C43 C42 119.1(6) . . ?
C44 C43 H43 120.5 . . ?
C42 C43 H43 120.5 . . ?
N21 C22 C23 109.7(6) . . ?
N21 C22 C21 122.3(6) . . ?
C23 C22 C21 128.0(6) . . ?
C35 C36 C31 121.0(6) . . ?
C35 C36 H36 119.5 . . ?
C31 C36 H36 119.5 . . ?
C34 C33 C32 120.2(6) . . ?
C34 C33 H33 119.9 . . ?
C32 C33 H33 119.9 . . ?
C55 C56 C51 120.9(6) . . ?
C55 C56 H56 119.6 . . ?
C51 C56 H56 119.6 . . ?
C14 C13 C12 108.3(5) . . ?
C14 C13 H13 125.8 . . ?
C12 C13 H13 125.8 . . ?
C12 C11 H11A 109.5 . . ?
C12 C11 H11B 109.5 . . ?
H11A C11 H11B 109.5 . . ?
C12 C11 H11C 109.5 . . ?
H11A C11 H11C 109.5 . . ?
H11B C11 H11C 109.5 . . ?
N11 C12 C13 109.8(5) . . ?
N11 C12 C11 121.4(5) . . ?
C13 C12 C11 128.7(5) . . ?
C41 C46 C45 120.8(6) . . ?
C41 C46 H46 119.6 . . ?
C45 C46 H46 119.6 . . ?
C13 C14 N12 105.5(5) . . ?
C13 C14 C15 131.4(6) . . ?
N12 C14 C15 123.1(5) . . ?
O2 C2 O1 125.9(5) . . ?
O2 C2 C1 117.3(5) . . ?
O1 C2 C1 116.8(4) . . ?
N71 C71 C72 173.0(7) . . ?
C54 C53 C52 119.0(6) . . ?
C54 C53 H53 120.5 . . ?
C52 C53 H53 120.5 . . ?
C45 C44 C43 120.0(6) . . ?
C45 C44 H44 120 . . ?
C43 C44 H44 120 . . ?
C44 C45 C46 120.4(6) . . ?
C44 C45 H45 119.8 . . ?
C46 C45 H45 119.8 . . ?
C34 C35 C36 120.7(6) . . ?
C34 C35 H35 119.6 . . ?
C36 C35 H35 119.6 . . ?
C61 C62 H62A 109.5 . . ?
C61 C62 H62B 109.5 . . ?
H62A C62 H62B 109.5 . . ?
C61 C62 H62C 109.5 . . ?
H62A C62 H62C 109.5 . . ?
H62B C62 H62C 109.5 . . ?
O62 C61 O61 126.5(6) . . ?
O62 C61 C62 119.3(6) . . ?
O61 C61 C62 114.2(6) . . ?
C35 C34 C33 119.3(6) . . ?
C35 C34 H34 120.3 . . ?
C33 C34 H34 120.3 . . ?
C22 C21 H21A 109.5 . . ?
C22 C21 H21B 109.5 . . ?
H21A C21 H21B 109.5 . . ?
C22 C21 H21C 109.5 . . ?
H21A C21 H21C 109.5 . . ?
H21B C21 H21C 109.5 . . ?
C55 C54 C53 120.4(6) . . ?
C55 C54 H54 119.8 . . ?
C53 C54 H54 119.8 . . ?
C54 C55 C56 120.1(6) . . ?
C54 C55 H55 119.9 . . ?
C56 C55 H55 119.9 . . ?
C14 C15 H15A 109.5 . . ?
C14 C15 H15B 109.5 . . ?
H15A C15 H15B 109.5 . . ?
C14 C15 H15C 109.5 . . ?
H15A C15 H15C 109.5 . . ?
H15B C15 H15C 109.5 . . ?
C24 C25 H25A 109.5 . . ?
C24 C25 H25B 109.5 . . ?
H25A C25 H25B 109.5 . . ?
C24 C25 H25C 109.5 . . ?
H25A C25 H25C 109.5 . . ?
H25B C25 H25C 109.5 . . ?
C71 C72 H72A 109.5 . . ?
C71 C72 H72B 109.5 . . ?
H72A C72 H72B 109.5 . . ?
C71 C72 H72C 109.5 . . ?
H72A C72 H72C 109.5 . . ?
H72B C72 H72C 109.5 . . ?
Cl2 C91 Cl1 111.6(7) . . ?
Cl2 C91 H91A 109.3 . . ?
Cl1 C91 H91A 109.3 . . ?
Cl2 C91 H91B 109.3 . . ?
Cl1 C91 H91B 109.3 . . ?
H91A C91 H91B 108 . . ?
C92 Cl4 Cl4 76.2(10) . 2_756 ?
Cl3 C92 Cl4 95.8(9) . . ?
Cl3 C92 H92A 112.6 . . ?
Cl4 C92 H92A 112.6 . . ?
Cl3 C92 H92B 112.6 . . ?
Cl4 C92 H92B 112.6 . . ?
H92A C92 H92B 110.1 . . ?

loop_
_geom_bond_atom_site_label_1
_geom_bond_atom_site_label_2
_geom_bond_distance
_geom_bond_site_symmetry_2
_geom_bond_publ_flag
Ru1 N71 1.993(5) . ?
Ru1 N11 2.069(5) . ?
Ru1 O61 2.075(4) . ?
Ru1 O1 2.099(4) . ?
Ru1 N21 2.111(5) . ?
Ru1 P1 2.2969(16) . ?
P1 C41 1.831(5) . ?
P1 C51 1.839(5) . ?
P1 C31 1.842(5) . ?
O1 C2 1.267(7) . ?
O61 C61 1.284(7) . ?
N71 C71 1.135(7) . ?
N21 C22 1.328(7) . ?
N21 N22 1.376(6) . ?
N11 C12 1.338(7) . ?
N11 N12 1.381(6) . ?
N12 C14 1.363(7) . ?
N12 C1 1.472(7) . ?
C31 C32 1.385(8) . ?
C31 C36 1.396(8) . ?
N22 C24 1.366(7) . ?
N22 C1 1.447(7) . ?
C51 C52 1.387(8) . ?
C51 C56 1.389(8) . ?
C1 C2 1.546(7) . ?
C1 H1 0.98 . ?
C52 C53 1.395(8) . ?
C52 H52 0.93 . ?
C41 C46 1.376(8) . ?
C41 C42 1.396(8) . ?
C23 C24 1.375(9) . ?
C23 C22 1.402(9) . ?
C23 H23 0.93 . ?
C42 C43 1.389(8) . ?
C42 H42 0.93 . ?
C24 C25 1.476(9) . ?
C32 C33 1.392(8) . ?
C32 H32 0.93 . ?
C43 C44 1.388(10) . ?
C43 H43 0.93 . ?
C22 C21 1.499(9) . ?
C36 C35 1.378(8) . ?
C36 H36 0.93 . ?
C33 C34 1.375(10) . ?
C33 H33 0.93 . ?
C56 C55 1.381(9) . ?
C56 H56 0.93 . ?
O2 C2 1.232(7) . ?
C13 C14 1.353(8) . ?
C13 C12 1.391(8) . ?
C13 H13 0.93 . ?
O62 C61 1.221(8) . ?
C11 C12 1.494(8) . ?
C11 H11A 0.96 . ?
C11 H11B 0.96 . ?
C11 H11C 0.96 . ?
C46 C45 1.387(8) . ?
C46 H46 0.93 . ?
C14 C15 1.494(8) . ?
C71 C72 1.455(8) . ?
C53 C54 1.378(9) . ?
C53 H53 0.93 . ?
C44 C45 1.378(9) . ?
C44 H44 0.93 . ?
C45 H45 0.93 . ?
C35 C34 1.373(10) . ?
C35 H35 0.93 . ?
C62 C61 1.520(9) . ?
C62 H62A 0.96 . ?
C62 H62B 0.96 . ?
C62 H62C 0.96 . ?
C34 H34 0.93 . ?
C21 H21A 0.96 . ?
C21 H21B 0.96 . ?
C21 H21C 0.96 . ?
Cl1 C91 1.730(11) . ?
Cl2 C91 1.724(11) . ?
C54 C55 1.376(10) . ?
C54 H54 0.93 . ?
C55 H55 0.93 . ?
C15 H15A 0.96 . ?
C15 H15B 0.96 . ?
C15 H15C 0.96 . ?
C25 H25A 0.96 . ?
C25 H25B 0.96 . ?
C25 H25C 0.96 . ?
C72 H72A 0.96 . ?
C72 H72B 0.96 . ?
C72 H72C 0.96 . ?
C91 H91A 0.97 . ?
C91 H91B 0.97 . ?
Cl3 C92 1.716(14) . ?
Cl4 C92 1.815(13) . ?
Cl4 Cl4 2.35(4) 2_756 ?
C92 H92A 0.97 . ?
C92 H92B 0.97 . ?
